data_7248434
loop_
_publ_author_name
'Atiga, Simeon'
'Saunders, Graham C.'
'Henderson, William'

_publ_section_title
;
 Selenosalicylate; a little-studied heavy-element analogue of the
 versatile thiosalicylate ligand
;
_journal_issue 18
_journal_name_full 'RSC Advances'
_journal_page_first 12323
_journal_page_last 12336
_journal_paper_doi 10.1039/D4RA00926F
_journal_volume 14
_journal_year 2024
_chemical_formula_moiety 'C34 H38 O4 Rh2 Se2'
_chemical_formula_sum 'C34 H38 O4 Rh2 Se2'
_chemical_formula_weight 874.408
_space_group_crystal_system monoclinic
_space_group_IT_number 14
_space_group_name_Hall '-P 2yn'
_space_group_name_H-M_alt 'P 1 21/n 1'
_symmetry_Int_Tables_number 14
_atom_sites_solution_primary iterative
_audit_creation_date 2020-10-27
_audit_creation_method
;
Olex2 1.3
(compiled 2020.07.31 svn.rc2a77460 for OlexSys, GUI svn.r6145)
;
_audit_update_record
;
2022-10-05 deposited with the CCDC.	2024-04-03 downloaded from the CCDC.
;
_cell_angle_alpha 90
_cell_angle_beta 99.2080(13)
_cell_angle_gamma 90
_cell_formula_units_Z 2
_cell_length_a 11.24520(15)
_cell_length_b 10.02131(11)
_cell_length_c 14.11953(18)
_cell_measurement_reflns_used 8367
_cell_measurement_temperature 140.00(10)
_cell_measurement_theta_max 74.0230
_cell_measurement_theta_min 4.6660
_cell_volume 1570.65(3)
_computing_cell_refinement 'CrysAlisPro 1.171.38.46 (Rigaku OD, 2015)'
_computing_data_collection 'CrysAlisPro 1.171.38.46 (Rigaku OD, 2015)'
_computing_data_reduction 'CrysAlisPro 1.171.38.46 (Rigaku OD, 2015)'
_computing_molecular_graphics 'Olex2 1.3 (Dolomanov et al., 2009)'
_computing_publication_material 'Olex2 1.3 (Dolomanov et al., 2009)'
_computing_structure_refinement 'olex2.refine 1.3 (Bourhis et al., 2015)'
_computing_structure_solution 'olex2.solve 1.3 (Bourhis et al., 2015)'
_diffrn_ambient_environment N~2~
_diffrn_ambient_temperature 140.00(10)
_diffrn_detector 'CCD plate'
_diffrn_detector_area_resol_mean 10.7110
_diffrn_detector_type Atlas
_diffrn_measured_fraction_theta_full 0.9982
_diffrn_measured_fraction_theta_max 0.9821
_diffrn_measurement_details
;
List of Runs (angles in degrees, time in seconds):

  # Type    Start    End  Width  t~exp~   \w     \q     \k     \f   Frames
#--------------------------------------------------------------------------
  1  \w     17.00 106.00   1.00    1.00    --   40.55  38.00-150.00   89
  2  \w      4.00  96.00   1.00    1.00    --   40.55-125.00  60.00   92
  3  \w     35.00 134.00   1.00    1.22    --  106.89 -61.00  60.00   99
  4  \w     79.00 155.00   1.00    1.22    --  106.89  30.00 -60.00   76
  5  \w     75.00 158.00   1.00    1.22    --  106.89  77.00-150.00   83
  6  \w    110.00 158.00   1.00    1.22    --  106.89  30.00 150.00   48
  7  \w     80.00 106.00   1.00    1.22    --  106.89  30.00 150.00   26
  8  \w     12.00 114.00   1.00    1.00    --   40.55  57.00  60.00  102
  9  \w     12.00 114.00   1.00    1.00    --   40.55  57.00 -60.00  102
 10  \w     73.00 158.00   1.00    1.22    --  106.89 125.00  30.00   85
 11  \w     34.00 121.00   1.00    1.22    --  106.89-125.00  60.00   87
 12  \w     74.00 158.00   1.00    1.22    --  106.89  77.00  90.00   84
 13  \w     78.00 158.00   1.00    1.22    --  106.89  61.00   0.00   80
 14  \w    -32.00  69.00   1.00    1.00    --   40.55 -57.00 150.00  101
 15  \w      8.00 117.00   1.00    1.00    --   40.55  77.00  90.00  109
 16  \w     78.00 158.00   1.00    1.22    --  106.89  61.00-180.00   80
 17  \w     74.00 158.00   1.00    1.22    --  106.89  77.00 -60.00   84
 18  \w     74.00 158.00   1.00    1.22    --  106.89  77.00  30.00   84
 19  \w     31.00 139.00   1.00    1.22    --  106.89 -77.00-150.00  108
 20  \w      8.00  68.00   1.00    1.00    --   40.55  77.00-120.00   60
;
_diffrn_measurement_device 'four-circle diffractometer'
_diffrn_measurement_device_type 'SuperNova, Single source at offset, Atlas'
_diffrn_measurement_method '\w scans'
_diffrn_orient_matrix_type 'CrysAlisPro convention (1999,Acta A55,543-557)'
_diffrn_orient_matrix_UB_11 0.0814875000
_diffrn_orient_matrix_UB_12 0.0877312000
_diffrn_orient_matrix_UB_13 -0.0522797000
_diffrn_orient_matrix_UB_21 0.0001894000
_diffrn_orient_matrix_UB_22 -0.1091396000
_diffrn_orient_matrix_UB_23 -0.0768005000
_diffrn_orient_matrix_UB_31 -0.1123049000
_diffrn_orient_matrix_UB_32 0.0634377000
_diffrn_orient_matrix_UB_33 -0.0599329000
_diffrn_radiation_monochromator mirror
_diffrn_radiation_probe x-ray
_diffrn_radiation_type 'Cu K\a'
_diffrn_radiation_wavelength 1.54184
_diffrn_reflns_av_R_equivalents 0.0449
_diffrn_reflns_av_unetI/netI 0.0343
_diffrn_reflns_Laue_measured_fraction_full 0.9982
_diffrn_reflns_Laue_measured_fraction_max 0.9821
_diffrn_reflns_limit_h_max 13
_diffrn_reflns_limit_h_min -13
_diffrn_reflns_limit_k_max 12
_diffrn_reflns_limit_k_min -12
_diffrn_reflns_limit_l_max 17
_diffrn_reflns_limit_l_min -17
_diffrn_reflns_number 15243
_diffrn_reflns_point_group_measured_fraction_full 0.9982
_diffrn_reflns_point_group_measured_fraction_max 0.9821
_diffrn_reflns_theta_full 67.6840
_diffrn_reflns_theta_max 74.01
_diffrn_reflns_theta_min 4.68
_diffrn_source 'micro-focus sealed X-ray tube'
_diffrn_source_type 'SuperNova (Cu) X-ray Source'
_exptl_absorpt_coefficient_mu 11.446
_exptl_absorpt_correction_T_max 1.000
_exptl_absorpt_correction_T_min 0.724
_exptl_absorpt_correction_type gaussian
_exptl_absorpt_process_details
;
CrysAlisPro 1.171.38.46 (Rigaku Oxford Diffraction, 2015)
Numerical absorption correction based on gaussian integration over
			a multifaceted crystal model
Empirical absorption correction using spherical harmonics,
 implemented in SCALE3 ABSPACK scaling algorithm.
;
_exptl_crystal_colour red
_exptl_crystal_colour_primary red
_exptl_crystal_density_diffrn 1.849
_exptl_crystal_description block
_exptl_crystal_F_000 863.590
_exptl_crystal_size_max 0.144
_exptl_crystal_size_mid 0.071
_exptl_crystal_size_min 0.023
_refine_diff_density_max 0.7055
_refine_diff_density_min -1.0500
_refine_diff_density_rms 0.1801
_refine_ls_d_res_high 0.8019
_refine_ls_d_res_low 9.4512
_refine_ls_goodness_of_fit_ref 1.0342
_refine_ls_hydrogen_treatment constr
_refine_ls_matrix_type full
_refine_ls_number_constraints 28
_refine_ls_number_parameters 195
_refine_ls_number_reflns 3131
_refine_ls_number_restraints 0
_refine_ls_restrained_S_all 1.0342
_refine_ls_R_factor_all 0.0305
_refine_ls_R_factor_gt 0.0235
_refine_ls_shift/su_max 0.0002
_refine_ls_shift/su_mean 0.0000
_refine_ls_structure_factor_coef Fsqd
_refine_ls_weighting_details 'w=1/[\s^2^(Fo^2^)+(0.0223P)^2^+1.0168P] where P=(Fo^2^+2Fc^2^)/3'
_refine_ls_weighting_scheme calc
_refine_ls_wR_factor_gt 0.0510
_refine_ls_wR_factor_ref 0.0532
_reflns_Friedel_coverage 0.0
_reflns_limit_h_max 9
_reflns_limit_h_min -13
_reflns_limit_k_max 12
_reflns_limit_k_min 0
_reflns_limit_l_max 17
_reflns_limit_l_min -9
_reflns_number_gt 2842
_reflns_number_total 3131
_reflns_threshold_expression I>=2u(I)
_cod_data_source_file d4ra00926f2.cif
_cod_data_source_block Crystal330
_cod_original_cell_volume 1570.65(4)
_cod_original_sg_symbol_Hall '-P 2ybc (x-z,y,z)'
_cod_database_code 7248434
_chemical_oxdiff_formula C36H45Rh2O4Se2
_reflns_odcompleteness_completeness 99.77
_reflns_odcompleteness_iscentric 1
_reflns_odcompleteness_theta 66.97
_olex2_refinement_description
;
1. Fixed Uiso
 At 1.2 times of:
  All C(H) groups
 At 1.5 times of:
  All C(H,H,H) groups
2.a Aromatic/amide H refined with riding coordinates:
 C6(H6), C3(H3), C5(H5), C4(H4)
2.b Idealised Me refined as rotating group:
 C17(H17a,H17b,H17c), C14(H14a,H14b,H14c), C15(H15a,H15b,H15c), C13(H13a,H13b,
 H13c), C16(H16a,H16b,H16c)
;
_olex2_submission_special_instructions 'No special instructions were received'
_oxdiff_exptl_absorpt_empirical_details
;
Empirical correction (ABSPACK) includes:
- Absorption correction using spherical harmonics
- Frame scaling
;
_oxdiff_exptl_absorpt_empirical_full_max 3.061
_oxdiff_exptl_absorpt_empirical_full_min 0.656

loop_
_space_group_symop_id
_space_group_symop_operation_xyz
1 x,y,z
2 -x+1/2,y+1/2,-z+1/2
3 -x,-y,-z
4 x-1/2,-y-1/2,z-1/2

loop_
_atom_site_label
_atom_site_type_symbol
_atom_site_fract_x
_atom_site_fract_y
_atom_site_fract_z
_atom_site_U_iso_or_equiv
_atom_site_adp_type
_atom_site_occupancy
_atom_site_refinement_flags_posn
Rh1 Rh 0.105512(18) 0.568945(18) 0.425707(13) 0.01180(6) Uani 1.000000 .
Se1 Se 0.10753(3) 0.51343(3) 0.595790(19) 0.01293(8) Uani 1.000000 .
O2 O 0.11936(18) 0.36438(18) 0.39712(13) 0.0173(4) Uani 1.000000 .
O1 O 0.1482(2) 0.14825(19) 0.41503(15) 0.0257(5) Uani 1.000000 .
C12 C 0.1338(3) 0.6773(3) 0.2976(2) 0.0182(6) Uani 1.000000 .
C6 C 0.3069(3) 0.3793(3) 0.6980(2) 0.0193(6) Uani 1.000000 .
H6 H 0.2951(3) 0.4425(3) 0.7438(2) 0.0231(7) Uiso 1.000000 R
C7 C 0.1642(2) 0.2629(3) 0.44563(19) 0.0156(5) Uani 1.000000 .
C10 C 0.1728(3) 0.7690(3) 0.4502(2) 0.0204(6) Uani 1.000000 .
C2 C 0.2455(2) 0.2811(3) 0.5411(2) 0.0157(5) Uani 1.000000 .
C11 C 0.0887(3) 0.7668(3) 0.3635(2) 0.0186(6) Uani 1.000000 .
C17 C 0.0790(3) 0.6516(3) 0.1962(2) 0.0257(7) Uani 1.000000 .
H17a H 0.1094(15) 0.5691(11) 0.1752(5) 0.0385(10) Uiso 1.000000 GR
H17b H -0.0070(3) 0.646(2) 0.1916(3) 0.0385(10) Uiso 1.000000 GR
H17c H 0.0992(17) 0.7231(11) 0.1565(3) 0.0385(10) Uiso 1.000000 GR
C3 C 0.3399(3) 0.1903(3) 0.5634(2) 0.0204(6) Uani 1.000000 .
H3 H 0.3509(3) 0.1249(3) 0.5188(2) 0.0245(7) Uiso 1.000000 R
C9 C 0.2715(3) 0.6804(3) 0.4389(2) 0.0193(6) Uani 1.000000 .
C5 C 0.4011(3) 0.2897(3) 0.7182(2) 0.0238(6) Uani 1.000000 .
H5 H 0.4526(3) 0.2930(3) 0.7767(2) 0.0286(8) Uiso 1.000000 R
C14 C 0.3801(3) 0.6544(4) 0.5118(2) 0.0324(8) Uani 1.000000 .
H14a H 0.3598(6) 0.664(2) 0.5749(2) 0.0486(12) Uiso 1.000000 GR
H14b H 0.4083(13) 0.5653(9) 0.5040(11) 0.0486(12) Uiso 1.000000 GR
H14c H 0.4422(8) 0.7170(16) 0.5034(11) 0.0486(12) Uiso 1.000000 GR
C1 C 0.2293(2) 0.3770(3) 0.61059(19) 0.0152(5) Uani 1.000000 .
C8 C 0.2467(3) 0.6263(3) 0.3441(2) 0.0182(6) Uani 1.000000 .
C15 C 0.1641(3) 0.8542(3) 0.5359(2) 0.0297(8) Uani 1.000000 .
H15a H 0.0815(4) 0.860(2) 0.5450(10) 0.0446(11) Uiso 1.000000 GR
H15b H 0.2111(17) 0.8151(13) 0.5918(4) 0.0446(11) Uiso 1.000000 GR
H15c H 0.194(2) 0.9419(7) 0.5259(7) 0.0446(11) Uiso 1.000000 GR
C13 C 0.3212(3) 0.5267(3) 0.3017(2) 0.0280(7) Uani 1.000000 .
H13a H 0.3898(12) 0.5029(18) 0.3482(6) 0.0420(11) Uiso 1.000000 GR
H13b H 0.2739(7) 0.4485(10) 0.2832(16) 0.0420(11) Uiso 1.000000 GR
H13c H 0.3480(18) 0.5645(9) 0.2463(10) 0.0420(11) Uiso 1.000000 GR
C4 C 0.4176(3) 0.1948(3) 0.6499(2) 0.0267(7) Uani 1.000000 .
H4 H 0.4809(3) 0.1343(3) 0.6623(2) 0.0320(8) Uiso 1.000000 R
C16 C -0.0214(3) 0.8519(3) 0.3424(3) 0.0294(8) Uani 1.000000 .
H16a H -0.0782(9) 0.8107(12) 0.2931(12) 0.0442(11) Uiso 1.000000 GR
H16b H -0.0570(13) 0.862(2) 0.3995(5) 0.0442(11) Uiso 1.000000 GR
H16c H 0.0003(4) 0.9382(9) 0.3211(17) 0.0442(11) Uiso 1.000000 GR

loop_
_atom_site_aniso_label
_atom_site_aniso_U_11
_atom_site_aniso_U_22
_atom_site_aniso_U_33
_atom_site_aniso_U_12
_atom_site_aniso_U_13
_atom_site_aniso_U_23
Rh1 0.01321(11) 0.01135(10) 0.01121(10) 0.00084(7) 0.00308(8) 0.00137(7)
Se1 0.01446(15) 0.01331(14) 0.01080(14) -0.00028(10) 0.00134(11) -0.00016(10)
O2 0.0224(11) 0.0144(9) 0.0142(9) 0.0028(8) 0.0001(8) -0.0006(7)
O1 0.0368(13) 0.0143(10) 0.0240(11) 0.0011(9) -0.0011(10) -0.0014(8)
C12 0.0193(15) 0.0190(14) 0.0172(14) -0.0024(11) 0.0054(12) 0.0064(11)
C6 0.0208(15) 0.0208(14) 0.0153(13) -0.0026(11) 0.0001(12) 0.0023(11)
C7 0.0154(14) 0.0157(13) 0.0167(13) -0.0003(10) 0.0057(11) -0.0009(10)
C10 0.0237(16) 0.0156(13) 0.0242(15) -0.0051(11) 0.0108(13) 0.0005(11)
C2 0.0142(14) 0.0154(13) 0.0178(13) -0.0009(10) 0.0035(11) 0.0035(10)
C11 0.0211(15) 0.0120(13) 0.0252(15) 0.0001(11) 0.0111(13) 0.0060(11)
C17 0.0314(18) 0.0271(16) 0.0177(15) -0.0045(13) 0.0014(13) 0.0046(12)
C3 0.0174(15) 0.0185(14) 0.0264(15) 0.0034(11) 0.0067(13) 0.0038(11)
C9 0.0169(15) 0.0224(14) 0.0194(14) -0.0063(11) 0.0051(12) 0.0032(11)
C5 0.0166(15) 0.0331(17) 0.0196(15) -0.0019(12) -0.0040(12) 0.0097(12)
C14 0.0195(17) 0.052(2) 0.0242(17) -0.0078(15) -0.0028(13) 0.0054(15)
C1 0.0136(14) 0.0151(13) 0.0169(13) -0.0017(10) 0.0020(11) 0.0052(10)
C8 0.0173(15) 0.0207(14) 0.0184(14) -0.0013(11) 0.0084(12) 0.0058(11)
C15 0.043(2) 0.0212(15) 0.0277(17) -0.0100(14) 0.0151(16) -0.0082(13)
C13 0.0310(18) 0.0283(16) 0.0288(17) 0.0082(14) 0.0174(15) 0.0053(13)
C4 0.0194(16) 0.0292(16) 0.0318(17) 0.0075(13) 0.0050(14) 0.0128(13)
C16 0.0256(17) 0.0190(15) 0.047(2) 0.0055(12) 0.0150(16) 0.0151(14)

loop_
_atom_type_symbol
_atom_type_scat_dispersion_real
_atom_type_scat_dispersion_imag
_atom_type_scat_Cromer_Mann_a1
_atom_type_scat_Cromer_Mann_a2
_atom_type_scat_Cromer_Mann_a3
_atom_type_scat_Cromer_Mann_a4
_atom_type_scat_Cromer_Mann_b1
_atom_type_scat_Cromer_Mann_b2
_atom_type_scat_Cromer_Mann_b3
_atom_type_scat_Cromer_Mann_b4
_atom_type_scat_Cromer_Mann_c
_atom_type_scat_source
_atom_type_scat_dispersion_source
H 0.00000 0.00000 0.49300 0.32291 0.14019 0.04081 10.51090 26.12570 3.14236 57.79970 0.0030380000826 'International Tables Volume C Table 6.1.1.4 (pp. 500-502)' 'Henke, Gullikson and Davis, At. Data and Nucl. Data Tables, 1993, 54, 2'
C 0.01920 0.00962 2.31000 1.02000 1.58860 0.86500 20.84390 10.20750 0.56870 51.65120 0.215599998832 'International Tables Volume C Table 6.1.1.4 (pp. 500-502)' 'Henke, Gullikson and Davis, At. Data and Nucl. Data Tables, 1993, 54, 2'
Rh 0.12046 3.64405 19.29570 14.35010 4.73425 1.28918 0.75154 8.21758 25.87490 98.60620 5.32800006866 'International Tables Volume C Table 6.1.1.4 (pp. 500-502)' 'Henke, Gullikson and Davis, At. Data and Nucl. Data Tables, 1993, 54, 2'
O 0.05239 0.03377 3.04850 2.28680 1.54630 0.86700 13.27710 5.70110 0.32390 32.90890 0.250800013542 'International Tables Volume C Table 6.1.1.4 (pp. 500-502)' 'Henke, Gullikson and Davis, At. Data and Nucl. Data Tables, 1993, 54, 2'
Se -0.79210 1.18296 17.00060 5.81960 3.97310 4.35430 2.40980 0.27260 15.23720 43.81630 2.84089994431 'International Tables Volume C Table 6.1.1.4 (pp. 500-502)' 'Henke, Gullikson and Davis, At. Data and Nucl. Data Tables, 1993, 54, 2'

loop_
_exptl_crystal_face_index_h
_exptl_crystal_face_index_k
_exptl_crystal_face_index_l
_exptl_crystal_face_perp_dist
-6 1 -4 0.0368
0 -6 -2 0.0553
6 -1 4 0.0316
0 6 2 0.0720
-7 2 3 0.0450
1 1 -9 0.0118
6 -1 -6 0.0109
-1 -1 9 0.0109

loop_
_geom_angle_atom_site_label_1
_geom_angle_atom_site_label_2
_geom_angle_atom_site_label_3
_geom_angle
_geom_angle_site_symmetry_1
_geom_angle_site_symmetry_3
_geom_angle_publ_flag
O2 Rh1 Se1 88.71(5) . . ?
O2 Rh1 Se1 75.76(5) . 3_566 ?
C12 Rh1 Se1 109.13(8) . 3_566 ?
C12 Rh1 Se1 160.72(8) . . ?
C12 Rh1 O2 107.58(9) . . ?
C10 Rh1 Se1 96.06(8) . . ?
C10 Rh1 Se1 129.15(8) . 3_566 ?
C10 Rh1 O2 154.92(9) . . ?
C10 Rh1 C12 64.82(11) . . ?
C11 Rh1 Se1 103.46(8) . 3_566 ?
C11 Rh1 Se1 126.11(8) . . ?
C11 Rh1 O2 145.15(9) . . ?
C11 Rh1 C12 38.81(10) . . ?
C11 Rh1 C10 38.49(12) . . ?
C9 Rh1 Se1 99.22(8) . . ?
C9 Rh1 Se1 167.96(8) . 3_566 ?
C9 Rh1 O2 115.61(9) . . ?
C9 Rh1 C12 64.77(11) . . ?
C9 Rh1 C10 39.32(11) . . ?
C9 Rh1 C11 65.09(11) . . ?
C8 Rh1 Se1 141.69(8) . 3_566 ?
C8 Rh1 Se1 132.90(8) . . ?
C8 Rh1 O2 94.18(9) . . ?
C8 Rh1 C12 38.22(11) . . ?
C8 Rh1 C10 64.72(10) . . ?
C8 Rh1 C11 64.43(10) . . ?
C8 Rh1 C9 38.46(11) . . ?
C1 Se1 Rh1 115.43(8) . 3_566 ?
C1 Se1 Rh1 99.32(8) . . ?
C7 O2 Rh1 134.89(18) . . ?
C11 C12 Rh1 70.15(15) . . ?
C17 C12 Rh1 128.3(2) . . ?
C17 C12 C11 126.5(3) . . ?
C8 C12 Rh1 71.16(15) . . ?
C8 C12 C11 107.8(3) . . ?
C8 C12 C17 125.6(3) . . ?
C5 C6 H6 119.25(18) . . ?
C1 C6 H6 119.25(16) . . ?
C1 C6 C5 121.5(3) . . ?
O1 C7 O2 122.0(3) . . ?
C2 C7 O2 120.7(2) . . ?
C2 C7 O1 117.3(2) . . ?
C11 C10 Rh1 71.25(16) . . ?
C9 C10 Rh1 70.56(15) . . ?
C9 C10 C11 108.1(2) . . ?
C15 C10 Rh1 126.50(19) . . ?
C15 C10 C11 125.8(3) . . ?
C15 C10 C9 126.1(3) . . ?
C3 C2 C7 116.8(2) . . ?
C1 C2 C7 125.2(2) . . ?
C1 C2 C3 117.9(3) . . ?
C12 C11 Rh1 71.04(15) . . ?
C10 C11 Rh1 70.26(15) . . ?
C10 C11 C12 108.1(2) . . ?
C16 C11 Rh1 128.34(19) . . ?
C16 C11 C12 126.3(3) . . ?
C16 C11 C10 125.3(3) . . ?
H17a C17 C12 109.5 . . ?
H17b C17 C12 109.5 . . ?
H17b C17 H17a 109.5 . . ?
H17c C17 C12 109.5 . . ?
H17c C17 H17a 109.5 . . ?
H17c C17 H17b 109.5 . . ?
H3 C3 C2 119.08(17) . . ?
C4 C3 C2 121.8(3) . . ?
C4 C3 H3 119.08(17) . . ?
C10 C9 Rh1 70.11(15) . . ?
C14 C9 Rh1 124.9(2) . . ?
C14 C9 C10 126.0(3) . . ?
C8 C9 Rh1 71.76(16) . . ?
C8 C9 C10 107.4(3) . . ?
C8 C9 C14 126.6(3) . . ?
H5 C5 C6 120.51(18) . . ?
C4 C5 C6 119.0(3) . . ?
C4 C5 H5 120.51(18) . . ?
H14a C14 C9 109.5 . . ?
H14b C14 C9 109.5 . . ?
H14b C14 H14a 109.5 . . ?
H14c C14 C9 109.5 . . ?
H14c C14 H14a 109.5 . . ?
H14c C14 H14b 109.5 . . ?
C6 C1 Se1 114.8(2) . . ?
C2 C1 Se1 125.4(2) . . ?
C2 C1 C6 119.8(3) . . ?
C12 C8 Rh1 70.62(14) . . ?
C9 C8 Rh1 69.79(14) . . ?
C9 C8 C12 108.7(2) . . ?
C13 C8 Rh1 122.6(2) . . ?
C13 C8 C12 124.9(3) . . ?
C13 C8 C9 126.4(3) . . ?
H15a C15 C10 109.5 . . ?
H15b C15 C10 109.5 . . ?
H15b C15 H15a 109.5 . . ?
H15c C15 C10 109.5 . . ?
H15c C15 H15a 109.5 . . ?
H15c C15 H15b 109.5 . . ?
H13a C13 C8 109.5 . . ?
H13b C13 C8 109.5 . . ?
H13b C13 H13a 109.5 . . ?
H13c C13 C8 109.5 . . ?
H13c C13 H13a 109.5 . . ?
H13c C13 H13b 109.5 . . ?
C5 C4 C3 120.0(3) . . ?
H4 C4 C3 120.00(17) . . ?
H4 C4 C5 120.00(18) . . ?
H16a C16 C11 109.5 . . ?
H16b C16 C11 109.5 . . ?
H16b C16 H16a 109.5 . . ?
H16c C16 C11 109.5 . . ?
H16c C16 H16a 109.5 . . ?
H16c C16 H16b 109.5 . . ?

loop_
_geom_bond_atom_site_label_1
_geom_bond_atom_site_label_2
_geom_bond_distance
_geom_bond_site_symmetry_2
_geom_bond_publ_flag
Rh1 Se1 2.5060(3) 3_566 ?
Rh1 Se1 2.4617(3) . ?
Rh1 O2 2.1000(18) . ?
Rh1 C12 2.176(3) . ?
Rh1 C10 2.151(3) . ?
Rh1 C11 2.164(3) . ?
Rh1 C9 2.157(3) . ?
Rh1 C8 2.183(2) . ?
Se1 C1 1.923(3) . ?
O2 C7 1.283(3) . ?
O1 C7 1.231(3) . ?
C12 C11 1.442(4) . ?
C12 C17 1.487(4) . ?
C12 C8 1.427(4) . ?
C6 H6 0.9300 . ?
C6 C5 1.383(4) . ?
C6 C1 1.393(4) . ?
C7 C2 1.514(4) . ?
C10 C11 1.423(4) . ?
C10 C9 1.450(4) . ?
C10 C15 1.497(4) . ?
C2 C3 1.395(4) . ?
C2 C1 1.406(4) . ?
C11 C16 1.494(4) . ?
C17 H17a 0.9600 . ?
C17 H17b 0.9600 . ?
C17 H17c 0.9600 . ?
C3 H3 0.9300 . ?
C3 C4 1.385(5) . ?
C9 C14 1.489(4) . ?
C9 C8 1.430(4) . ?
C5 H5 0.9300 . ?
C5 C4 1.388(5) . ?
C14 H14a 0.9600 . ?
C14 H14b 0.9600 . ?
C14 H14c 0.9600 . ?
C8 C13 1.489(4) . ?
C15 H15a 0.9600 . ?
C15 H15b 0.9600 . ?
C15 H15c 0.9600 . ?
C13 H13a 0.9600 . ?
C13 H13b 0.9600 . ?
C13 H13c 0.9600 . ?
C4 H4 0.9300 . ?
C16 H16a 0.9600 . ?
C16 H16b 0.9600 . ?
C16 H16c 0.9600 . ?

loop_
_geom_torsion_atom_site_label_1
_geom_torsion_atom_site_label_2
_geom_torsion_atom_site_label_3
_geom_torsion_atom_site_label_4
_geom_torsion
_geom_torsion_site_symmetry_1
_geom_torsion_site_symmetry_2
_geom_torsion_site_symmetry_3
_geom_torsion_site_symmetry_4
_geom_torsion_publ_flag
Rh1 O2 C7 O1 171.3(2) . . . . ?
Rh1 O2 C7 C2 -12.2(2) . . . . ?
Rh1 C12 C11 C10 60.78(16) . . . . ?
Rh1 C12 C11 C16 -124.17(16) . . . . ?
Rh1 C12 C8 C9 -59.64(17) . . . . ?
Rh1 C12 C8 C13 116.86(16) . . . . ?
Rh1 C10 C11 C12 -61.27(15) . . . . ?
Rh1 C10 C11 C16 123.61(16) . . . . ?
Rh1 C10 C9 C14 -119.24(18) . . . . ?
Rh1 C10 C9 C8 62.49(16) . . . . ?
Rh1 C11 C12 C17 123.60(16) . . . . ?
Rh1 C11 C12 C8 -61.57(16) . . . . ?
Rh1 C11 C10 C9 61.28(16) . . . . ?
Rh1 C11 C10 C15 -121.98(16) . . . . ?
Rh1 C9 C10 C11 -61.72(16) . . . . ?
Rh1 C9 C10 C15 121.56(17) . . . . ?
Rh1 C9 C8 C12 60.16(16) . . . . ?
Rh1 C9 C8 C13 -116.28(17) . . . . ?
Rh1 C8 C12 C11 60.92(16) . . . . ?
Rh1 C8 C12 C17 -124.19(16) . . . . ?
Rh1 C8 C9 C10 -61.43(16) . . . . ?
Rh1 C8 C9 C14 120.32(18) . . . . ?
Se1 C1 C6 C5 -178.24(19) . . . . ?
Se1 C1 C2 C7 -4.6(3) . . . . ?
Se1 C1 C2 C3 179.1(2) . . . . ?
O2 C7 C2 C3 -144.7(2) . . . . ?
O2 C7 C2 C1 38.9(3) . . . . ?
O1 C7 C2 C3 31.9(3) . . . . ?
O1 C7 C2 C1 -144.5(2) . . . . ?
C12 C11 C10 C9 0.0(2) . . . . ?
C12 C11 C10 C15 176.7(2) . . . . ?
C12 C8 C9 C10 -1.3(2) . . . . ?
C12 C8 C9 C14 -179.5(2) . . . . ?
C6 C5 C4 C3 -0.5(3) . . . . ?
C6 C1 C2 C7 176.7(2) . . . . ?
C6 C1 C2 C3 0.3(3) . . . . ?
C7 C2 C3 C4 -178.0(2) . . . . ?
C10 C9 C8 C13 -177.7(2) . . . . ?
C2 C3 C4 C5 1.5(3) . . . . ?

loop_
_exptl_oxdiff_crystal_face_indexfrac_h
_exptl_oxdiff_crystal_face_indexfrac_k
_exptl_oxdiff_crystal_face_indexfrac_l
_exptl_oxdiff_crystal_face_x
_exptl_oxdiff_crystal_face_y
_exptl_oxdiff_crystal_face_z
-5.5775 1.2673 -4.4437 -0.1110 0.2019 0.9731
-0.2534 -6.3101 -2.1270 -0.4630 0.8520 -0.2444
5.5714 -1.3677 4.4081 0.1036 -0.1882 -0.9767
0.3056 6.2988 2.1687 0.4641 -0.8540 0.2353
-6.7864 1.9938 3.2238 -0.5466 -0.4665 0.6954
0.6474 1.3110 -8.9523 0.6358 0.5446 0.5470
6.2356 -1.3828 -5.5488 0.6769 0.5782 -0.4555
-1.4874 -1.0104 9.0413 -0.6825 -0.5844 -0.4389
